data_2219983
loop_
_publ_author_name
'Zhu, Xue-Wen'

_publ_section_title
;
 Dichlorido{2-[3-(dimethylammonio)propyliminomethyl]phenolato}zinc(II)
 hemihydrate
;
_journal_coeditor_code RZ2256
_journal_issue 11
_journal_name_full 'Acta Crystallographica Section E'
_journal_page_first m1456
_journal_page_last m1457
_journal_paper_doi 10.1107/S1600536808033977
_journal_volume 64
_journal_year 2008
_chemical_formula_iupac '[Zn Cl2 (C12 H18 N2 O)], 0.5H2 O'
_chemical_formula_moiety 'C12 H18 Cl2 N2 O Zn, 0.5(H2 O)'
_chemical_formula_sum 'C12 H19 Cl2 N2 O1.5 Zn'
_chemical_formula_weight 351.58
_chemical_name_systematic
;
Dichlorido{2-[3-(dimethylammonio)propyliminomethyl]phenolato}zinc(II)
hemihydrate
;
_space_group_IT_number 33
_symmetry_cell_setting orthorhombic
_symmetry_space_group_name_Hall 'P 2c -2n'
_symmetry_space_group_name_H-M 'P n a 21'
_atom_sites_solution_hydrogens geom
_atom_sites_solution_primary direct
_atom_sites_solution_secondary difmap
_audit_creation_method SHELXL-97
_cell_angle_alpha 90.00
_cell_angle_beta 90.00
_cell_angle_gamma 90.00
_cell_formula_units_Z 4
_cell_length_a 13.335(2)
_cell_length_b 16.384(2)
_cell_length_c 7.2120(10)
_cell_measurement_reflns_used 3872
_cell_measurement_temperature 298(2)
_cell_measurement_theta_max 25.3
_cell_measurement_theta_min 2.4
_cell_volume 1575.7(4)
_computing_cell_refinement 'SAINT (Bruker, 2004)'
_computing_data_collection 'APEX2 (Bruker, 2004)'
_computing_data_reduction 'SAINT (Bruker, 2004)'
_computing_molecular_graphics 'SHELXTL (Sheldrick, 2008)'
_computing_publication_material 'SHELXTL (Sheldrick, 2008)'
_computing_structure_refinement 'SHELXL97 (Sheldrick, 2008)'
_computing_structure_solution 'SHELXS97 (Sheldrick, 2008)'
_diffrn_ambient_temperature 298(2)
_diffrn_measured_fraction_theta_full 0.999
_diffrn_measured_fraction_theta_max 0.999
_diffrn_measurement_device_type 'Bruker APEXII CCD area-detector'
_diffrn_measurement_method \w
_diffrn_radiation_monochromator graphite
_diffrn_radiation_source 'fine-focus sealed tube'
_diffrn_radiation_type MoK\a
_diffrn_radiation_wavelength 0.71073
_diffrn_reflns_av_R_equivalents 0.0347
_diffrn_reflns_av_sigmaI/netI 0.0512
_diffrn_reflns_limit_h_max 17
_diffrn_reflns_limit_h_min -17
_diffrn_reflns_limit_k_max 20
_diffrn_reflns_limit_k_min -20
_diffrn_reflns_limit_l_max 9
_diffrn_reflns_limit_l_min -9
_diffrn_reflns_number 12635
_diffrn_reflns_theta_full 26.99
_diffrn_reflns_theta_max 26.99
_diffrn_reflns_theta_min 1.97
_diffrn_standards_number 0
_exptl_absorpt_coefficient_mu 1.892
_exptl_absorpt_correction_T_max 0.661
_exptl_absorpt_correction_T_min 0.650
_exptl_absorpt_correction_type multi-scan
_exptl_absorpt_process_details '(SADABS; Sheldrick, 2004)'
_exptl_crystal_colour colorless
_exptl_crystal_density_diffrn 1.482
_exptl_crystal_density_method 'not measured'
_exptl_crystal_description block
_exptl_crystal_F_000 724
_exptl_crystal_size_max 0.23
_exptl_crystal_size_mid 0.23
_exptl_crystal_size_min 0.22
_refine_diff_density_max 0.418
_refine_diff_density_min -0.404
_refine_ls_abs_structure_details 'Flack (1983), 1569 Friedel pairs'
_refine_ls_abs_structure_Flack 0.03(2)
_refine_ls_extinction_method none
_refine_ls_goodness_of_fit_ref 1.077
_refine_ls_hydrogen_treatment mixed
_refine_ls_matrix_type full
_refine_ls_number_parameters 206
_refine_ls_number_reflns 3426
_refine_ls_number_restraints 4
_refine_ls_restrained_S_all 1.076
_refine_ls_R_factor_all 0.0509
_refine_ls_R_factor_gt 0.0406
_refine_ls_shift/su_max 0.001
_refine_ls_shift/su_max_lt 0.001
_refine_ls_shift/su_mean 0.000
_refine_ls_structure_factor_coef Fsqd
_refine_ls_weighting_details 'calc w=1/[\s^2^(Fo^2^)+(0.0381P)^2^+0.643P] where P=(Fo^2^+2Fc^2^)/3'
_refine_ls_weighting_scheme calc
_refine_ls_wR_factor_gt 0.0978
_refine_ls_wR_factor_ref 0.1034
_reflns_number_gt 2915
_reflns_number_total 3426
_reflns_threshold_expression I>2\s(I)
_cod_data_source_file rz2256.cif
_cod_data_source_block I
_cod_database_code 2219983
_cod_database_fobs_code 2219983

loop_
_symmetry_equiv_pos_as_xyz
'x, y, z'
'-x, -y, z+1/2'
'x+1/2, -y+1/2, z'
'-x+1/2, y+1/2, z+1/2'

loop_
_atom_site_type_symbol
_atom_site_label
_atom_site_fract_x
_atom_site_fract_y
_atom_site_fract_z
_atom_site_U_iso_or_equiv
_atom_site_adp_type
_atom_site_calc_flag
_atom_site_refinement_flags
_atom_site_occupancy
_atom_site_disorder_assembly
_atom_site_disorder_group
Zn Zn1 0.73458(3) 1.10664(2) 1.00222(10) 0.04900(15) Uani d . 1 . .
Cl Cl1 0.59091(11) 1.09513(7) 1.1550(2) 0.0746(4) Uani d . 1 . .
Cl Cl2 0.86270(14) 1.03257(11) 1.1229(3) 0.1022(5) Uani d . 1 . .
N N1 0.7159(3) 1.0824(2) 0.7323(5) 0.0449(7) Uani d . 1 . .
O O1 0.7749(2) 1.21988(16) 0.9610(4) 0.0563(8) Uani d . 1 . .
O O2 0.9856(5) 0.9368(4) 0.1435(12) 0.0704(18) Uani d PD 0.50 . .
C C1 0.8128(3) 1.2011(2) 0.6371(6) 0.0488(9) Uani d . 1 . .
C C2 0.8218(3) 1.2425(2) 0.8055(6) 0.0464(9) Uani d . 1 . .
C C3 0.8817(4) 1.3118(3) 0.8081(9) 0.0656(13) Uani d . 1 . .
H H3 0.8897 1.3401 0.9189 0.079 Uiso calc R 1 . .
C C4 0.9288(4) 1.3393(3) 0.6546(10) 0.0783(16) Uani d . 1 . .
H H4 0.9668 1.3868 0.6615 0.094 Uiso calc R 1 . .
C C5 0.9217(4) 1.2989(3) 0.4892(11) 0.0835(17) Uani d . 1 . .
H H5 0.9564 1.3172 0.3853 0.100 Uiso calc R 1 . .
C C6 0.8631(4) 1.2317(3) 0.4807(8) 0.0736(14) Uani d . 1 . .
H H6 0.8558 1.2049 0.3678 0.088 Uiso calc R 1 . .
C C7 0.7537(3) 1.1280(3) 0.6068(6) 0.0506(10) Uani d . 1 . .
H H7 0.7423 1.1129 0.4843 0.061 Uiso calc R 1 . .
C C8 0.6601(3) 1.0080(2) 0.6728(7) 0.0575(11) Uani d . 1 B .
H H8A 0.5968 1.0053 0.7389 0.069 Uiso calc R 1 . .
H H8B 0.6455 1.0117 0.5413 0.069 Uiso calc R 1 . .
C C9 0.7184(4) 0.9327(3) 0.7093(7) 0.0674(13) Uani d . 1 . .
H H9A 0.6748 0.8858 0.6947 0.081 Uiso calc R 1 A 1
H H9B 0.7419 0.9335 0.8365 0.081 Uiso calc R 1 A 1
N N2 0.8576(13) 0.8452(7) 0.543(2) 0.055(4) Uani d P 0.51(3) B 1
H H2C 0.8090 0.8071 0.5247 0.066 Uiso calc PR 0.51(3) B 1
C C10 0.8059(4) 0.9240(3) 0.5831(9) 0.0800(18) Uani d P 0.51(3) B 1
H H10A 0.8570 0.9608 0.6296 0.096 Uiso calc PR 0.51(3) B 1
H H10B 0.7849 0.9456 0.4641 0.096 Uiso calc PR 0.51(3) B 1
C C11 0.9122(17) 0.8214(9) 0.713(4) 0.091(8) Uani d P 0.51(3) B 1
H H11A 0.8683 0.8257 0.8176 0.137 Uiso calc PR 0.51(3) B 1
H H11B 0.9687 0.8569 0.7296 0.137 Uiso calc PR 0.51(3) B 1
H H11C 0.9351 0.7661 0.7008 0.137 Uiso calc PR 0.51(3) B 1
C C12 0.9244(10) 0.8403(9) 0.389(3) 0.082(6) Uani d P 0.51(3) B 1
H H12A 0.9523 0.7864 0.3816 0.123 Uiso calc PR 0.51(3) B 1
H H12B 0.9775 0.8793 0.4036 0.123 Uiso calc PR 0.51(3) B 1
H H12C 0.8883 0.8519 0.2765 0.123 Uiso calc PR 0.51(3) B 1
N N2' 0.8443(12) 0.8327(9) 0.641(4) 0.071(5) Uani d P 0.49(3) B 2
H H2'A 0.7970 0.7970 0.5998 0.085 Uiso calc PR 0.49(3) B 2
C C10' 0.8059(4) 0.9240(3) 0.5831(9) 0.0800(18) Uani d P 0.49(3) B 2
H H10C 0.8566 0.9650 0.6072 0.096 Uiso calc PR 0.49(3) B 2
H H10D 0.7860 0.9265 0.4538 0.096 Uiso calc PR 0.49(3) B 2
C C11' 0.8661(16) 0.8106(11) 0.824(4) 0.101(8) Uani d P 0.49(3) B 2
H H11D 0.8812 0.7534 0.8288 0.152 Uiso calc PR 0.49(3) B 2
H H11E 0.8091 0.8220 0.9010 0.152 Uiso calc PR 0.49(3) B 2
H H11F 0.9228 0.8413 0.8668 0.152 Uiso calc PR 0.49(3) B 2
C C12' 0.9351(17) 0.8164(14) 0.534(6) 0.139(12) Uani d P 0.49(3) B 2
H H12D 0.9592 0.7626 0.5629 0.209 Uiso calc PR 0.49(3) B 2
H H12E 0.9855 0.8559 0.5658 0.209 Uiso calc PR 0.49(3) B 2
H H12F 0.9203 0.8199 0.4044 0.209 Uiso calc PR 0.49(3) B 2
H H2A 0.984(7) 0.973(5) 0.228(11) 0.080 Uiso d PD 0.50 . .
H H2B 0.930(4) 0.911(5) 0.146(15) 0.080 Uiso d PD 0.50 . .

loop_
_atom_site_aniso_label
_atom_site_aniso_U_11
_atom_site_aniso_U_22
_atom_site_aniso_U_33
_atom_site_aniso_U_12
_atom_site_aniso_U_13
_atom_site_aniso_U_23
Zn1 0.0640(3) 0.0390(2) 0.0440(2) -0.00734(18) 0.0112(3) -0.0061(3)
Cl1 0.0750(8) 0.0720(8) 0.0768(8) -0.0113(6) 0.0324(7) -0.0094(6)
Cl2 0.1140(13) 0.1004(11) 0.0921(11) -0.0145(9) -0.0136(10) 0.0143(9)
N1 0.0476(18) 0.0393(16) 0.0478(18) 0.0030(14) 0.0062(15) -0.0058(14)
O1 0.0774(18) 0.0361(12) 0.055(2) -0.0102(12) 0.0190(14) -0.0142(12)
O2 0.056(4) 0.054(4) 0.102(6) 0.011(3) 0.005(4) 0.015(4)
C1 0.052(2) 0.0417(19) 0.053(2) 0.0019(17) 0.0052(18) 0.0038(18)
C2 0.051(2) 0.0308(17) 0.058(2) -0.0004(16) 0.0125(19) 0.0006(16)
C3 0.067(3) 0.042(2) 0.088(4) -0.008(2) 0.011(3) -0.014(2)
C4 0.064(3) 0.048(2) 0.123(5) -0.009(2) 0.031(3) 0.009(3)
C5 0.079(3) 0.072(3) 0.100(4) 0.002(2) 0.041(4) 0.019(4)
C6 0.088(3) 0.070(3) 0.063(3) 0.001(2) 0.030(3) 0.010(3)
C7 0.062(3) 0.049(2) 0.041(2) -0.0007(18) 0.0022(19) -0.0092(19)
C8 0.059(3) 0.046(2) 0.068(3) -0.0111(19) 0.001(2) -0.018(2)
C9 0.098(4) 0.043(2) 0.061(3) -0.021(2) -0.006(3) -0.010(2)
N2 0.070(7) 0.026(3) 0.069(9) -0.004(3) -0.020(7) -0.001(5)
C10 0.078(3) 0.037(2) 0.124(5) -0.002(2) -0.008(3) -0.020(3)
C11 0.085(14) 0.052(7) 0.136(19) 0.000(7) -0.051(14) 0.024(9)
C12 0.072(8) 0.049(7) 0.125(14) 0.020(5) 0.017(9) -0.028(7)
N2' 0.067(8) 0.044(7) 0.101(14) 0.004(5) -0.006(9) -0.029(8)
C10' 0.078(3) 0.037(2) 0.124(5) -0.002(2) -0.008(3) -0.020(3)
C11' 0.094(12) 0.051(8) 0.16(2) 0.014(8) -0.054(13) -0.027(10)
C12' 0.094(12) 0.127(16) 0.20(4) 0.010(12) 0.068(19) -0.002(19)

loop_
_atom_type_symbol
_atom_type_description
_atom_type_scat_dispersion_real
_atom_type_scat_dispersion_imag
_atom_type_scat_source
C C 0.0033 0.0016 'International Tables Vol C Tables 4.2.6.8 and 6.1.1.4'
H H 0.0000 0.0000 'International Tables Vol C Tables 4.2.6.8 and 6.1.1.4'
N N 0.0061 0.0033 'International Tables Vol C Tables 4.2.6.8 and 6.1.1.4'
O O 0.0106 0.0060 'International Tables Vol C Tables 4.2.6.8 and 6.1.1.4'
Cl Cl 0.1484 0.1585 'International Tables Vol C Tables 4.2.6.8 and 6.1.1.4'
Zn Zn 0.2839 1.4301 'International Tables Vol C Tables 4.2.6.8 and 6.1.1.4'

loop_
_geom_angle_atom_site_label_1
_geom_angle_atom_site_label_2
_geom_angle_atom_site_label_3
_geom_angle
O1 Zn1 N1 94.29(13)
O1 Zn1 Cl1 113.19(9)
N1 Zn1 Cl1 111.04(11)
O1 Zn1 Cl2 111.03(11)
N1 Zn1 Cl2 111.10(11)
Cl1 Zn1 Cl2 114.48(7)
C7 N1 C8 118.1(4)
C7 N1 Zn1 121.6(3)
C8 N1 Zn1 120.3(3)
C2 O1 Zn1 121.3(2)
H2A O2 H2B 108(3)
C2 C1 C6 119.0(4)
C2 C1 C7 125.4(4)
C6 C1 C7 115.6(4)
O1 C2 C3 119.0(4)
O1 C2 C1 123.7(3)
C3 C2 C1 117.2(4)
C4 C3 C2 122.0(5)
C4 C3 H3 119.0
C2 C3 H3 119.0
C3 C4 C5 121.4(5)
C3 C4 H4 119.3
C5 C4 H4 119.3
C6 C5 C4 118.3(5)
C6 C5 H5 120.8
C4 C5 H5 120.8
C5 C6 C1 122.0(6)
C5 C6 H6 119.0
C1 C6 H6 119.0
N1 C7 C1 126.2(4)
N1 C7 H7 116.9
C1 C7 H7 116.9
C9 C8 N1 111.5(4)
C9 C8 H8A 109.3
N1 C8 H8A 109.3
C9 C8 H8B 109.3
N1 C8 H8B 109.3
H8A C8 H8B 108.0
C8 C9 C10 112.6(4)
C8 C9 H9A 109.1
C10 C9 H9A 109.1
C8 C9 H9B 109.1
C10 C9 H9B 109.1
H9A C9 H9B 107.8
C12 N2 C11 108.9(14)
C12 N2 C10 119.2(9)
C11 N2 C10 107.3(12)
C12 N2 H2C 106.9
C11 N2 H2C 106.9
C10 N2 H2C 106.9
C9 C10 N2 124.4(8)
C9 C10 H10A 106.2
N2 C10 H10A 106.2
C9 C10 H10B 106.2
N2 C10 H10B 106.2
H10A C10 H10B 106.4
N2 C11 H11A 109.5
N2 C11 H11B 109.5
H11A C11 H11B 109.5
N2 C11 H11C 109.5
H11A C11 H11C 109.5
H11B C11 H11C 109.5
N2 C12 H12A 109.5
N2 C12 H12B 109.5
H12A C12 H12B 109.5
N2 C12 H12C 109.5
H12A C12 H12C 109.5
H12B C12 H12C 109.5
C11' N2' C12' 106.1(19)
C11' N2' H2'A 106.6
C12' N2' H2'A 106.6
N2' C11' H11D 109.5
N2' C11' H11E 109.5
H11D C11' H11E 109.5
N2' C11' H11F 109.5
H11D C11' H11F 109.5
H11E C11' H11F 109.5
N2' C12' H12D 109.5
N2' C12' H12E 109.5
H12D C12' H12E 109.5
N2' C12' H12F 109.5
H12D C12' H12F 109.5
H12E C12' H12F 109.5

loop_
_geom_bond_atom_site_label_1
_geom_bond_atom_site_label_2
_geom_bond_distance
_geom_bond_publ_flag
Zn1 O1 1.954(3) y
Zn1 N1 2.003(4) y
Zn1 Cl1 2.2182(13) y
Zn1 Cl2 2.2692(18) y
N1 C7 1.277(6) ?
N1 C8 1.491(5) ?
O1 C2 1.336(5) ?
O2 H2A 0.852(10) ?
O2 H2B 0.848(10) ?
C1 C2 1.396(6) ?
C1 C6 1.405(6) ?
C1 C7 1.451(6) ?
C2 C3 1.389(6) ?
C3 C4 1.350(8) ?
C3 H3 0.9300 ?
C4 C5 1.368(9) ?
C4 H4 0.9300 ?
C5 C6 1.352(7) ?
C5 H5 0.9300 ?
C6 H6 0.9300 ?
C7 H7 0.9300 ?
C8 C9 1.481(7) ?
C8 H8A 0.9700 ?
C8 H8B 0.9700 ?
C9 C10 1.487(8) ?
C9 H9A 0.9700 ?
C9 H9B 0.9700 ?
N2 C12 1.430(19) ?
N2 C11 1.47(2) ?
N2 C10 1.491(15) ?
N2 H2C 0.9100 ?
C10 H10A 0.9700 ?
C10 H10B 0.9700 ?
C11 H11A 0.9600 ?
C11 H11B 0.9600 ?
C11 H11C 0.9600 ?
C12 H12A 0.9600 ?
C12 H12B 0.9600 ?
C12 H12C 0.9600 ?
N2' C11' 1.40(3) ?
N2' C12' 1.46(2) ?
N2' H2'A 0.9100 ?
C11' H11D 0.9600 ?
C11' H11E 0.9600 ?
C11' H11F 0.9600 ?
C12' H12D 0.9600 ?
C12' H12E 0.9600 ?
C12' H12F 0.9600 ?

loop_
_geom_hbond_atom_site_label_D
_geom_hbond_atom_site_label_H
_geom_hbond_atom_site_label_A
_geom_hbond_site_symmetry_A
_geom_hbond_distance_DH
_geom_hbond_distance_HA
_geom_hbond_distance_DA
_geom_hbond_angle_DHA
N2' H2'A O1 4_644 0.91 1.88 2.762(14) 164
N2 H2C O1 4_644 0.91 1.87 2.773(12) 170
